data_7247996
loop_
_publ_author_name
'Takahara, Kazuma'
'Horino, Yuki'
'Wada, Koki'
'Sakata, Hiromu'
'Tomita, Daichi'
'Sunatsuki, Yukinari'
'Isobe, Hiroshi'
'Kojima, Masaaki'
'Suzuki, Takayoshi'

_publ_section_title
;
 The effect of solvent molecules on crystallisation of heterotrinuclear
 MII--TbIII--MII complexes with tripodal nonadentate ligands
;
_journal_issue 7
_journal_name_full CrystEngComm
_journal_page_first 1004
_journal_page_last 1014
_journal_paper_doi 10.1039/D3CE01192E
_journal_volume 26
_journal_year 2024
_chemical_formula_moiety 'C62 H68 Cl8 Mn2 N7 O15 Tb'
_chemical_formula_sum 'C62 H68 Cl8 Mn2 N7 O15 Tb'
_chemical_formula_weight 1703.68
_space_group_crystal_system monoclinic
_space_group_IT_number 14
_space_group_name_Hall '-P 2ybc'
_space_group_name_H-M_alt 'P 1 21/c 1'
_atom_sites_solution_hydrogens geom
_atom_sites_solution_primary direct
_atom_sites_solution_secondary difmap
_audit_update_record
;
2023-10-25 deposited with the CCDC.	2024-01-10 downloaded from the CCDC.
;
_cell_angle_alpha 90.0000
_cell_angle_beta 98.864(2)
_cell_angle_gamma 90.0000
_cell_formula_units_Z 4
_cell_length_a 23.9154(18)
_cell_length_b 17.9234(14)
_cell_length_c 16.4008(11)
_cell_measurement_reflns_used 33488
_cell_measurement_temperature 188
_cell_measurement_theta_max 27.57
_cell_measurement_theta_min 3.00
_cell_volume 6946.2(9)
_computing_cell_refinement 'RAPID AUTO'
_computing_data_collection 'RAPID AUTO (Rigaku, ????)'
_computing_data_reduction 'RAPID AUTO'
_computing_molecular_graphics 'CrystalStructure 4.3'
_computing_publication_material 'CrystalStructure 4.3 (Rigaku, 2018)'
_computing_structure_refinement 'SHELXL Version 2014/7 (Sheldrick, 2008)'
_computing_structure_solution 'Il Milione (Burla, et al., 2007)'
_diffrn_ambient_temperature 188
_diffrn_detector_area_resol_mean 10.000
_diffrn_measured_fraction_theta_full 0.996
_diffrn_measured_fraction_theta_max 0.991
_diffrn_measurement_device_type 'Rigaku R-AXIS RAPID'
_diffrn_measurement_method \w
_diffrn_radiation_type 'Mo K\a'
_diffrn_radiation_wavelength 0.71075
_diffrn_reflns_av_R_equivalents 0.0855
_diffrn_reflns_av_unetI/netI 0.0740
_diffrn_reflns_Laue_measured_fraction_full 0.996
_diffrn_reflns_Laue_measured_fraction_max 0.991
_diffrn_reflns_limit_h_max 31
_diffrn_reflns_limit_h_min -31
_diffrn_reflns_limit_k_max 23
_diffrn_reflns_limit_k_min -23
_diffrn_reflns_limit_l_max 21
_diffrn_reflns_limit_l_min -20
_diffrn_reflns_number 65774
_diffrn_reflns_point_group_measured_fraction_full 0.996
_diffrn_reflns_point_group_measured_fraction_max 0.991
_diffrn_reflns_theta_full 25.242
_diffrn_reflns_theta_max 27.485
_diffrn_reflns_theta_min 3.004
_diffrn_standards_number 0
_exptl_absorpt_coefficient_mu 1.739
_exptl_absorpt_correction_T_max 0.594
_exptl_absorpt_correction_T_min 0.231
_exptl_absorpt_correction_type numerical
_exptl_absorpt_process_details 'NUMABS (Rigaku, 1999)'
_exptl_crystal_colour yellow
_exptl_crystal_density_diffrn 1.629
_exptl_crystal_density_method 'not measured'
_exptl_crystal_description block
_exptl_crystal_F_000 3440.00
_exptl_crystal_size_max 0.750
_exptl_crystal_size_mid 0.350
_exptl_crystal_size_min 0.300
_refine_diff_density_max 1.75
_refine_diff_density_min -1.07
_refine_ls_extinction_method none
_refine_ls_goodness_of_fit_ref 1.065
_refine_ls_hydrogen_treatment constr
_refine_ls_number_parameters 867
_refine_ls_number_reflns 15782
_refine_ls_number_restraints 0
_refine_ls_R_factor_all 0.0779
_refine_ls_R_factor_gt 0.0589
_refine_ls_shift/su_max 0.001
_refine_ls_structure_factor_coef Fsqd
_refine_ls_weighting_details 'w = 1/[\s^2^(Fo^2^)+30.8145P] where P=(Fo^2^+2Fc^2^)/3'
_refine_ls_weighting_scheme calc
_refine_ls_wR_factor_gt 0.1404
_refine_ls_wR_factor_ref 0.1498
_reflns_Friedel_coverage 0.000
_reflns_number_gt 11370
_reflns_number_total 15782
_reflns_threshold_expression F^2^>2.0\s(F^2^)
_cod_data_source_file d3ce01192e2.cif
_cod_data_source_block 181106_aoff2
_cod_depositor_comments 'Adding full bibliography for 7247989--7247998.cif.'
_cod_database_code 7247996

loop_
_space_group_symop_id
_space_group_symop_operation_xyz
1 +X,+Y,+Z
2 -X,1/2+Y,1/2-Z
3 -X,-Y,-Z
4 +X,-1/2-Y,-1/2+Z

loop_
_atom_site_label
_atom_site_type_symbol
_atom_site_fract_x
_atom_site_fract_y
_atom_site_fract_z
_atom_site_U_iso_or_equiv
_atom_site_adp_type
_atom_site_occupancy
_atom_site_site_symmetry_order
_atom_site_calc_flag
_atom_site_refinement_flags_posn
_atom_site_refinement_flags_adp
_atom_site_refinement_flags_occupancy
_atom_site_disorder_assembly
_atom_site_disorder_group
Tb1 Tb 0.5000 0.0000 0.5000 0.03187(10) Uani 1 2 d S . P . .
Tb2 Tb 1.0000 0.0000 0.5000 0.03089(10) Uani 1 2 d S . P . .
Mn1 Mn 0.47326(3) 0.04628(4) 0.30202(4) 0.03213(17) Uani 1 1 d . . . . .
Mn2 Mn 0.96002(3) 0.04565(4) 0.30359(4) 0.03049(17) Uani 1 1 d . . . . .
Cl1 Cl 0.35400(10) -0.18456(15) 0.74880(14) 0.0947(7) Uani 1 1 d . . . . .
Cl2 Cl 0.23409(12) -0.15606(17) 0.7346(2) 0.1303(11) Uani 1 1 d . . . . .
Cl3 Cl 1.2414(3) 0.1903(3) 0.0793(3) 0.258(3) Uani 1 1 d . . . . .
Cl4 Cl 1.16229(12) 0.07796(15) 0.11102(18) 0.1109(9) Uani 1 1 d . . . . .
Cl5 Cl 1.26465(13) -0.25530(19) 0.4967(2) 0.1301(11) Uani 1 1 d . . . . .
Cl6 Cl 1.24173(14) -0.35064(19) 0.62907(18) 0.1240(10) Uani 1 1 d . . . . .
Cl7 Cl 1.25291(10) 0.19813(15) 0.32552(16) 0.1018(8) Uani 1 1 d . . . . .
Cl8 Cl 1.15806(8) 0.29840(12) 0.33247(13) 0.0752(5) Uani 1 1 d . . . . .
O1 O 0.57592(15) -0.12602(19) 0.4832(2) 0.0360(8) Uani 1 1 d . . . . .
O2 O 0.52527(15) -0.03711(18) 0.3696(2) 0.0335(7) Uani 1 1 d . . . . .
O3 O 0.55182(16) 0.14065(18) 0.5620(2) 0.0374(8) Uani 1 1 d . . . . .
O4 O 0.50718(14) 0.10584(18) 0.4126(2) 0.0324(7) Uani 1 1 d . . . . .
O5 O 0.38467(15) -0.0317(2) 0.5237(2) 0.0384(8) Uani 1 1 d . . . . .
O6 O 0.42218(14) 0.00895(18) 0.3904(2) 0.0322(7) Uani 1 1 d . . . . .
O7 O 1.08658(15) -0.1100(2) 0.4753(2) 0.0368(8) Uani 1 1 d . . . . .
O8 O 1.02306(14) -0.02947(18) 0.3655(2) 0.0306(7) Uani 1 1 d . . . . .
O9 O 1.03777(15) 0.14874(19) 0.5615(2) 0.0375(8) Uani 1 1 d . . . . .
O10 O 0.99233(14) 0.10813(17) 0.41286(19) 0.0305(7) Uani 1 1 d . . . . .
O11 O 0.89296(15) -0.0560(2) 0.5350(2) 0.0383(8) Uani 1 1 d . . . . .
O12 O 0.91866(14) -0.00299(17) 0.3977(2) 0.0322(8) Uani 1 1 d . . . . .
O13 O 0.2669(3) -0.0171(5) -0.0391(6) 0.152(4) Uani 1 1 d . . . . .
O14 O 0.2995(3) 0.0596(5) -0.1097(5) 0.131(3) Uani 1 1 d . . . . .
O15 O 0.3475(3) -0.0363(4) -0.0702(4) 0.0965(19) Uani 1 1 d . . . . .
N1 N 0.5213(2) 0.0188(3) 0.2028(3) 0.0439(11) Uani 1 1 d . . . . .
N2 N 0.4679(2) 0.1580(2) 0.2479(3) 0.0380(10) Uani 1 1 d . . . . .
N3 N 0.3980(2) 0.0212(3) 0.2130(3) 0.0419(11) Uani 1 1 d . . . . .
N4 N 1.00465(19) 0.0254(2) 0.1973(3) 0.0380(10) Uani 1 1 d . . . . .
N5 N 0.94509(19) 0.1568(2) 0.2493(3) 0.0382(10) Uani 1 1 d . . . . .
N6 N 0.88400(19) 0.0125(2) 0.2207(3) 0.0372(10) Uani 1 1 d . . . . .
N7 N 0.3052(3) 0.0025(4) -0.0733(4) 0.0643(16) Uani 1 1 d . . . . .
C1 C 0.4325(3) 0.1144(3) 0.0196(3) 0.0526(15) Uani 1 1 d . . . . .
H1A H 0.4625 0.1466 0.0048 0.063 Uiso 1 1 calc R U . . .
H1B H 0.3965 0.1414 0.0108 0.063 Uiso 1 1 calc R U . . .
H1C H 0.4294 0.0696 -0.0151 0.063 Uiso 1 1 calc R U . . .
C2 C 0.4469(3) 0.0917(3) 0.1109(3) 0.0436(13) Uani 1 1 d . . . . .
C3 C 0.5082(3) 0.0636(4) 0.1272(3) 0.0516(15) Uani 1 1 d . . . . .
H3A H 0.5155 0.0331 0.0796 0.062 Uiso 1 1 calc R U . . .
H3B H 0.5340 0.1070 0.1312 0.062 Uiso 1 1 calc R U . . .
C4 C 0.5575(2) -0.0338(3) 0.2020(3) 0.0426(13) Uani 1 1 d . . . . .
H4 H 0.5723 -0.0397 0.1519 0.051 Uiso 1 1 calc R U . . .
C5 C 0.5785(2) -0.0851(3) 0.2671(3) 0.0351(11) Uani 1 1 d . . . . .
C6 C 0.6183(2) -0.1380(3) 0.2485(3) 0.0408(12) Uani 1 1 d . . . . .
H6 H 0.6279 -0.1395 0.1944 0.049 Uiso 1 1 calc R U . . .
C7 C 0.6431(2) -0.1870(3) 0.3063(3) 0.0401(12) Uani 1 1 d . . . . .
H7 H 0.6692 -0.2230 0.2922 0.048 Uiso 1 1 calc R U . . .
C8 C 0.6300(2) -0.1842(3) 0.3869(3) 0.0353(11) Uani 1 1 d . . . . .
H8 H 0.6480 -0.2174 0.4279 0.042 Uiso 1 1 calc R U . . .
C9 C 0.5911(2) -0.1334(3) 0.4063(3) 0.0319(10) Uani 1 1 d . . . . .
C10 C 0.6083(2) -0.1673(3) 0.5482(3) 0.0417(12) Uani 1 1 d . . . . .
H10A H 0.6486 -0.1575 0.5487 0.050 Uiso 1 1 calc R U . . .
H10B H 0.6008 -0.2207 0.5396 0.050 Uiso 1 1 calc R U . . .
H10C H 0.5977 -0.1521 0.6012 0.050 Uiso 1 1 calc R U . . .
C11 C 0.5632(2) -0.0832(3) 0.3471(3) 0.0310(10) Uani 1 1 d . . . . .
C12 C 0.4397(3) 0.1615(3) 0.1614(3) 0.0437(13) Uani 1 1 d . . . . .
H12A H 0.4549 0.2047 0.1344 0.052 Uiso 1 1 calc R U . . .
H12B H 0.3988 0.1703 0.1609 0.052 Uiso 1 1 calc R U . . .
C13 C 0.4898(2) 0.2187(3) 0.2790(3) 0.0362(11) Uani 1 1 d . . . . .
H13 H 0.4866 0.2609 0.2436 0.043 Uiso 1 1 calc R U . . .
C14 C 0.5188(2) 0.2302(3) 0.3621(3) 0.0339(11) Uani 1 1 d . . . . .
C15 C 0.5413(2) 0.3022(3) 0.3809(3) 0.0389(12) Uani 1 1 d . . . . .
H15 H 0.5374 0.3392 0.3390 0.047 Uiso 1 1 calc R U . . .
C16 C 0.5684(2) 0.3197(3) 0.4575(3) 0.0417(12) Uani 1 1 d . . . . .
H16 H 0.5841 0.3681 0.4683 0.050 Uiso 1 1 calc R U . . .
C17 C 0.5733(2) 0.2662(3) 0.5208(3) 0.0389(12) Uani 1 1 d . . . . .
H17 H 0.5920 0.2785 0.5745 0.047 Uiso 1 1 calc R U . . .
C18 C 0.5511(2) 0.1964(3) 0.5051(3) 0.0332(11) Uani 1 1 d . . . . .
C19 C 0.5752(3) 0.1590(3) 0.6449(3) 0.0447(13) Uani 1 1 d . . . . .
H19A H 0.5580 0.2053 0.6610 0.054 Uiso 1 1 calc R U . . .
H19B H 0.6162 0.1658 0.6489 0.054 Uiso 1 1 calc R U . . .
H19C H 0.5674 0.1186 0.6817 0.054 Uiso 1 1 calc R U . . .
C20 C 0.5249(2) 0.1748(3) 0.4248(3) 0.0312(10) Uani 1 1 d . . . . .
C21 C 0.4046(3) 0.0303(3) 0.1250(3) 0.0497(15) Uani 1 1 d . . . . .
H21A H 0.3673 0.0422 0.0925 0.060 Uiso 1 1 calc R U . . .
H21B H 0.4175 -0.0176 0.1043 0.060 Uiso 1 1 calc R U . . .
C22 C 0.3472(3) 0.0135(3) 0.2288(4) 0.0473(14) Uani 1 1 d . . . . .
H22 H 0.3177 0.0169 0.1830 0.057 Uiso 1 1 calc R U . . .
C23 C 0.3301(2) 0.0003(3) 0.3084(3) 0.0387(12) Uani 1 1 d . . . . .
C24 C 0.2720(3) -0.0125(3) 0.3072(4) 0.0487(14) Uani 1 1 d . . . . .
H24 H 0.2465 -0.0070 0.2570 0.058 Uiso 1 1 calc R U . . .
C25 C 0.2519(3) -0.0327(4) 0.3773(4) 0.0513(15) Uani 1 1 d . . . . .
H25 H 0.2126 -0.0420 0.3755 0.062 Uiso 1 1 calc R U . . .
C26 C 0.2885(2) -0.0399(3) 0.4514(4) 0.0430(13) Uani 1 1 d . . . . .
H26 H 0.2742 -0.0543 0.5000 0.052 Uiso 1 1 calc R U . . .
C27 C 0.3451(2) -0.0262(3) 0.4544(3) 0.0367(11) Uani 1 1 d . . . . .
C28 C 0.3665(2) -0.0658(3) 0.5947(3) 0.0433(13) Uani 1 1 d . . . . .
H28A H 0.3516 -0.1157 0.5801 0.052 Uiso 1 1 calc R U . . .
H28B H 0.3368 -0.0352 0.6129 0.052 Uiso 1 1 calc R U . . .
H28C H 0.3987 -0.0695 0.6393 0.052 Uiso 1 1 calc R U . . .
C29 C 0.3678(2) -0.0040(3) 0.3826(3) 0.0334(11) Uani 1 1 d . . . . .
C30 C 0.9022(3) 0.1120(4) 0.0216(3) 0.0509(15) Uani 1 1 d . . . . .
H30A H 0.9292 0.1475 0.0044 0.061 Uiso 1 1 calc R U . . .
H30B H 0.8646 0.1349 0.0156 0.061 Uiso 1 1 calc R U . . .
H30C H 0.9006 0.0672 -0.0130 0.061 Uiso 1 1 calc R U . . .
C31 C 0.9213(2) 0.0901(3) 0.1130(3) 0.0413(12) Uani 1 1 d . . . . .
C32 C 0.9841(2) 0.0678(3) 0.1211(3) 0.0442(13) Uani 1 1 d . . . . .
H32A H 0.9896 0.0372 0.0728 0.053 Uiso 1 1 calc R U . . .
H32B H 1.0072 0.1136 0.1203 0.053 Uiso 1 1 calc R U . . .
C33 C 1.0436(2) -0.0221(3) 0.1922(3) 0.0375(11) Uani 1 1 d . . . . .
H33 H 1.0544 -0.0277 0.1392 0.045 Uiso 1 1 calc R U . . .
C34 C 1.0734(2) -0.0684(3) 0.2566(3) 0.0333(11) Uani 1 1 d . . . . .
C35 C 1.1161(2) -0.1144(3) 0.2338(3) 0.0391(12) Uani 1 1 d . . . . .
H35 H 1.1231 -0.1138 0.1783 0.047 Uiso 1 1 calc R U . . .
C36 C 1.1477(2) -0.1598(3) 0.2900(3) 0.0415(12) Uani 1 1 d . . . . .
H36 H 1.1758 -0.1912 0.2731 0.050 Uiso 1 1 calc R U . . .
C37 C 1.1387(2) -0.1601(3) 0.3718(3) 0.0363(11) Uani 1 1 d . . . . .
H37 H 1.1611 -0.1911 0.4111 0.044 Uiso 1 1 calc R U . . .
C38 C 1.0972(2) -0.1154(3) 0.3958(3) 0.0321(10) Uani 1 1 d . . . . .
C39 C 1.1241(2) -0.1496(3) 0.5370(3) 0.0440(13) Uani 1 1 d . . . . .
H39A H 1.1626 -0.1299 0.5395 0.053 Uiso 1 1 calc R U . . .
H39B H 1.1238 -0.2027 0.5231 0.053 Uiso 1 1 calc R U . . .
H39C H 1.1117 -0.1430 0.5908 0.053 Uiso 1 1 calc R U . . .
C40 C 1.0624(2) -0.0687(3) 0.3393(3) 0.0307(10) Uani 1 1 d . . . . .
C41 C 0.9138(3) 0.1594(3) 0.1651(3) 0.0422(13) Uani 1 1 d . . . . .
H41A H 0.9262 0.2038 0.1368 0.051 Uiso 1 1 calc R U . . .
H41B H 0.8730 0.1656 0.1681 0.051 Uiso 1 1 calc R U . . .
C42 C 0.9681(2) 0.2184(3) 0.2777(3) 0.0350(11) Uani 1 1 d . . . . .
H42 H 0.9648 0.2593 0.2405 0.042 Uiso 1 1 calc R U . . .
C43 C 0.9984(2) 0.2326(3) 0.3598(3) 0.0330(10) Uani 1 1 d . . . . .
C44 C 1.0195(2) 0.3052(3) 0.3755(4) 0.0414(12) Uani 1 1 d . . . . .
H44 H 1.0146 0.3406 0.3319 0.050 Uiso 1 1 calc R U . . .
C45 C 1.0466(2) 0.3265(3) 0.4508(3) 0.0419(13) Uani 1 1 d . . . . .
H45 H 1.0602 0.3761 0.4594 0.050 Uiso 1 1 calc R U . . .
C46 C 1.0544(2) 0.2745(3) 0.5160(3) 0.0387(12) Uani 1 1 d . . . . .
H46 H 1.0735 0.2885 0.5689 0.046 Uiso 1 1 calc R U . . .
C47 C 1.0339(2) 0.2027(3) 0.5019(3) 0.0314(10) Uani 1 1 d . . . . .
C48 C 1.0630(3) 0.1700(3) 0.6427(3) 0.0425(13) Uani 1 1 d . . . . .
H48A H 1.0424 0.2127 0.6609 0.051 Uiso 1 1 calc R U . . .
H48B H 1.1026 0.1839 0.6424 0.051 Uiso 1 1 calc R U . . .
H48C H 1.0613 0.1281 0.6806 0.051 Uiso 1 1 calc R U . . .
C49 C 1.0074(2) 0.1782(3) 0.4235(3) 0.0319(10) Uani 1 1 d . . . . .
C50 C 0.8836(3) 0.0250(3) 0.1320(3) 0.0446(13) Uani 1 1 d . . . . .
H50A H 0.8443 0.0349 0.1054 0.054 Uiso 1 1 calc R U . . .
H50B H 0.8965 -0.0212 0.1073 0.054 Uiso 1 1 calc R U . . .
C51 C 0.8370(2) -0.0084(3) 0.2412(4) 0.0390(12) Uani 1 1 d . . . . .
H51 H 0.8056 -0.0100 0.1982 0.047 Uiso 1 1 calc R U . . .
C52 C 0.8262(2) -0.0301(3) 0.3231(3) 0.0351(11) Uani 1 1 d . . . . .
C53 C 0.7709(2) -0.0551(3) 0.3266(4) 0.0444(13) Uani 1 1 d . . . . .
H53 H 0.7431 -0.0538 0.2785 0.053 Uiso 1 1 calc R U . . .
C54 C 0.7570(2) -0.0816(3) 0.4000(4) 0.0498(14) Uani 1 1 d . . . . .
H54 H 0.7196 -0.0986 0.4021 0.060 Uiso 1 1 calc R U . . .
C55 C 0.7972(2) -0.0836(3) 0.4707(4) 0.0435(13) Uani 1 1 d . . . . .
H55 H 0.7875 -0.1034 0.5204 0.052 Uiso 1 1 calc R U . . .
C56 C 0.8506(2) -0.0574(3) 0.4691(3) 0.0353(11) Uani 1 1 d . . . . .
C57 C 0.8806(2) -0.0925(3) 0.6081(3) 0.0401(12) Uani 1 1 d . . . . .
H57A H 0.8682 -0.1438 0.5947 0.048 Uiso 1 1 calc R U . . .
H57B H 0.8504 -0.0653 0.6297 0.048 Uiso 1 1 calc R U . . .
H57C H 0.9146 -0.0932 0.6499 0.048 Uiso 1 1 calc R U . . .
C58 C 0.8666(2) -0.0283(3) 0.3952(3) 0.0332(11) Uani 1 1 d . . . . .
C59 C 0.2964(5) -0.1584(11) 0.7909(8) 0.211(9) Uani 1 1 d . . . . .
H59A H 0.2939 -0.1923 0.8378 0.253 Uiso 1 1 calc R U . . .
H59B H 0.3041 -0.1079 0.8144 0.253 Uiso 1 1 calc R U . . .
C60 C 1.2023(4) 0.1184(6) 0.0413(7) 0.110(3) Uani 1 1 d . . . . .
H60A H 1.2275 0.0798 0.0235 0.133 Uiso 1 1 calc R U . . .
H60B H 1.1763 0.1350 -0.0082 0.133 Uiso 1 1 calc R U . . .
C61 C 1.2893(3) -0.3270(5) 0.5628(5) 0.077(2) Uani 1 1 d . . . . .
H61A H 1.3257 -0.3119 0.5959 0.092 Uiso 1 1 calc R U . . .
H61B H 1.2965 -0.3714 0.5300 0.092 Uiso 1 1 calc R U . . .
C62 C 1.2269(3) 0.2910(5) 0.3118(6) 0.086(3) Uani 1 1 d . . . . .
H62A H 1.2517 0.3249 0.3489 0.103 Uiso 1 1 calc R U . . .
H62B H 1.2280 0.3069 0.2542 0.103 Uiso 1 1 calc R U . . .

loop_
_atom_site_aniso_label
_atom_site_aniso_U_11
_atom_site_aniso_U_22
_atom_site_aniso_U_33
_atom_site_aniso_U_23
_atom_site_aniso_U_13
_atom_site_aniso_U_12
Tb1 0.0411(2) 0.02861(19) 0.02627(17) 0.00159(12) 0.00644(14) -0.00177(13)
Tb2 0.03784(19) 0.02782(18) 0.02765(18) 0.00275(12) 0.00708(14) -0.00133(13)
Mn1 0.0440(4) 0.0259(4) 0.0273(4) -0.0004(3) 0.0079(3) 0.0000(3)
Mn2 0.0380(4) 0.0261(4) 0.0285(4) 0.0012(3) 0.0086(3) 0.0006(3)
Cl1 0.0906(15) 0.1089(18) 0.0858(14) 0.0489(13) 0.0171(12) 0.0149(13)
Cl2 0.0991(19) 0.103(2) 0.183(3) -0.015(2) 0.003(2) 0.0272(16)
Cl3 0.333(7) 0.288(6) 0.154(3) -0.058(4) 0.041(4) -0.243(6)
Cl4 0.1122(19) 0.0904(17) 0.123(2) 0.0371(16) -0.0048(16) -0.0122(14)
Cl5 0.121(2) 0.133(2) 0.138(2) 0.056(2) 0.0245(19) 0.0465(19)
Cl6 0.137(2) 0.136(3) 0.113(2) 0.0032(18) 0.0630(18) -0.0171(19)
Cl7 0.0920(16) 0.1057(18) 0.1114(18) 0.0433(15) 0.0272(14) 0.0285(13)
Cl8 0.0702(12) 0.0756(13) 0.0812(13) 0.0183(10) 0.0164(10) 0.0066(9)
O1 0.047(2) 0.0290(18) 0.0332(18) 0.0052(14) 0.0084(16) 0.0053(15)
O2 0.044(2) 0.0268(17) 0.0315(17) 0.0002(14) 0.0103(15) 0.0032(14)
O3 0.061(2) 0.0218(17) 0.0288(17) -0.0005(13) 0.0037(16) -0.0044(15)
O4 0.0420(19) 0.0240(17) 0.0316(17) 0.0015(13) 0.0075(15) -0.0047(14)
O5 0.044(2) 0.036(2) 0.0367(19) 0.0024(16) 0.0105(16) -0.0075(15)
O6 0.0357(18) 0.0284(18) 0.0333(18) 0.0006(14) 0.0077(15) -0.0034(14)
O7 0.041(2) 0.037(2) 0.0337(18) 0.0048(15) 0.0104(16) 0.0071(15)
O8 0.0373(18) 0.0239(16) 0.0320(17) 0.0024(13) 0.0097(14) 0.0028(13)
O9 0.050(2) 0.0296(18) 0.0320(18) 0.0009(14) 0.0047(16) -0.0029(15)
O10 0.0417(19) 0.0217(16) 0.0294(17) -0.0012(13) 0.0099(14) -0.0030(13)
O11 0.042(2) 0.036(2) 0.0379(19) 0.0041(15) 0.0106(16) -0.0087(15)
O12 0.0303(17) 0.0326(19) 0.0345(19) 0.0015(14) 0.0079(15) -0.0043(13)
O13 0.106(6) 0.143(7) 0.225(10) 0.071(7) 0.084(7) 0.026(5)
O14 0.116(6) 0.129(6) 0.139(6) 0.080(5) -0.007(5) -0.002(5)
O15 0.077(4) 0.092(5) 0.119(5) -0.017(4) 0.009(4) 0.010(3)
N1 0.063(3) 0.039(2) 0.032(2) 0.000(2) 0.015(2) 0.010(2)
N2 0.054(3) 0.030(2) 0.030(2) 0.0023(18) 0.008(2) 0.0029(19)
N3 0.058(3) 0.034(2) 0.032(2) -0.0010(19) 0.003(2) -0.005(2)
N4 0.047(3) 0.034(2) 0.036(2) 0.0062(19) 0.016(2) 0.0043(19)
N5 0.048(3) 0.031(2) 0.036(2) 0.0003(18) 0.007(2) 0.0025(19)
N6 0.047(3) 0.033(2) 0.031(2) -0.0004(18) 0.007(2) -0.0005(19)
N7 0.057(4) 0.071(4) 0.062(4) 0.008(3) 0.001(3) -0.005(3)
C1 0.082(5) 0.046(3) 0.031(3) 0.003(2) 0.011(3) 0.004(3)
C2 0.067(4) 0.038(3) 0.028(3) 0.002(2) 0.012(3) 0.003(3)
C3 0.074(4) 0.051(4) 0.034(3) 0.004(3) 0.019(3) 0.015(3)
C4 0.058(4) 0.038(3) 0.034(3) -0.002(2) 0.015(3) 0.003(2)
C5 0.047(3) 0.025(2) 0.034(3) -0.003(2) 0.011(2) -0.001(2)
C6 0.045(3) 0.037(3) 0.044(3) -0.005(2) 0.018(3) 0.001(2)
C7 0.037(3) 0.035(3) 0.051(3) -0.006(2) 0.013(2) 0.005(2)
C8 0.037(3) 0.026(2) 0.044(3) 0.001(2) 0.011(2) 0.000(2)
C9 0.036(3) 0.026(2) 0.035(3) -0.0014(19) 0.008(2) -0.0041(19)
C10 0.050(3) 0.038(3) 0.037(3) 0.006(2) 0.006(2) 0.006(2)
C11 0.039(3) 0.025(2) 0.031(2) -0.0040(19) 0.011(2) -0.0002(19)
C12 0.065(4) 0.032(3) 0.032(3) 0.004(2) 0.003(3) 0.004(2)
C13 0.043(3) 0.030(3) 0.039(3) 0.004(2) 0.016(2) 0.001(2)
C14 0.040(3) 0.027(2) 0.036(3) 0.001(2) 0.010(2) 0.002(2)
C15 0.050(3) 0.028(3) 0.042(3) 0.004(2) 0.015(2) -0.003(2)
C16 0.054(3) 0.025(3) 0.046(3) -0.004(2) 0.007(3) -0.006(2)
C17 0.046(3) 0.032(3) 0.039(3) -0.005(2) 0.008(2) -0.002(2)
C18 0.039(3) 0.028(2) 0.033(3) 0.001(2) 0.009(2) -0.001(2)
C19 0.065(4) 0.033(3) 0.034(3) -0.004(2) 0.004(3) 0.000(3)
C20 0.037(3) 0.024(2) 0.034(3) -0.0013(19) 0.011(2) 0.0009(19)
C21 0.078(4) 0.037(3) 0.033(3) -0.002(2) 0.007(3) -0.003(3)
C22 0.052(4) 0.044(3) 0.043(3) -0.002(3) -0.003(3) -0.005(3)
C23 0.050(3) 0.027(3) 0.038(3) -0.001(2) 0.005(2) -0.003(2)
C24 0.050(3) 0.043(3) 0.049(3) 0.000(3) -0.007(3) -0.001(3)
C25 0.041(3) 0.051(4) 0.062(4) -0.003(3) 0.007(3) -0.006(3)
C26 0.041(3) 0.040(3) 0.052(3) 0.000(3) 0.018(3) -0.004(2)
C27 0.043(3) 0.026(2) 0.042(3) -0.004(2) 0.009(2) -0.003(2)
C28 0.050(3) 0.040(3) 0.044(3) 0.007(2) 0.019(3) -0.004(2)
C29 0.037(3) 0.026(3) 0.038(3) -0.0016(19) 0.004(2) -0.0014(19)
C30 0.067(4) 0.052(4) 0.033(3) 0.001(3) 0.005(3) 0.006(3)
C31 0.057(3) 0.039(3) 0.028(3) -0.001(2) 0.006(2) 0.003(2)
C32 0.057(4) 0.043(3) 0.036(3) 0.010(2) 0.017(3) 0.004(3)
C33 0.045(3) 0.039(3) 0.031(3) -0.002(2) 0.013(2) -0.004(2)
C34 0.036(3) 0.028(2) 0.038(3) -0.002(2) 0.011(2) -0.0001(19)
C35 0.046(3) 0.038(3) 0.036(3) -0.006(2) 0.016(2) -0.001(2)
C36 0.042(3) 0.038(3) 0.046(3) -0.006(2) 0.013(3) 0.006(2)
C37 0.040(3) 0.029(3) 0.040(3) 0.001(2) 0.006(2) 0.002(2)
C38 0.035(3) 0.027(2) 0.035(3) 0.002(2) 0.009(2) -0.0016(19)
C39 0.050(3) 0.043(3) 0.040(3) 0.006(2) 0.008(3) 0.010(2)
C40 0.034(2) 0.027(2) 0.032(2) -0.0007(19) 0.009(2) -0.0031(19)
C41 0.056(3) 0.036(3) 0.034(3) 0.002(2) 0.005(3) 0.006(2)
C42 0.044(3) 0.028(3) 0.035(3) 0.007(2) 0.014(2) 0.003(2)
C43 0.040(3) 0.024(2) 0.036(3) 0.001(2) 0.009(2) 0.0013(19)
C44 0.051(3) 0.026(3) 0.048(3) 0.007(2) 0.010(3) 0.000(2)
C45 0.052(3) 0.024(3) 0.050(3) 0.001(2) 0.010(3) -0.004(2)
C46 0.045(3) 0.031(3) 0.040(3) -0.004(2) 0.008(2) -0.002(2)
C47 0.040(3) 0.022(2) 0.035(3) 0.0025(19) 0.012(2) 0.0026(19)
C48 0.062(4) 0.033(3) 0.032(3) -0.002(2) 0.007(3) -0.001(2)
C49 0.036(3) 0.024(2) 0.037(3) 0.0030(19) 0.011(2) -0.0001(19)
C50 0.053(3) 0.047(3) 0.033(3) -0.002(2) 0.005(3) -0.002(3)
C51 0.039(3) 0.033(3) 0.044(3) -0.008(2) 0.003(2) -0.001(2)
C52 0.039(3) 0.026(2) 0.041(3) -0.004(2) 0.009(2) 0.001(2)
C53 0.038(3) 0.047(3) 0.048(3) -0.011(3) 0.008(3) -0.002(2)
C54 0.040(3) 0.055(4) 0.057(4) -0.008(3) 0.014(3) -0.012(3)
C55 0.045(3) 0.042(3) 0.048(3) -0.006(2) 0.019(3) -0.009(2)
C56 0.038(3) 0.031(3) 0.039(3) -0.006(2) 0.010(2) -0.002(2)
C57 0.047(3) 0.038(3) 0.038(3) 0.006(2) 0.016(2) -0.004(2)
C58 0.038(3) 0.023(2) 0.039(3) -0.004(2) 0.008(2) -0.0007(19)
C59 0.100(9) 0.38(3) 0.143(12) -0.125(15) 0.002(8) 0.030(12)
C60 0.108(8) 0.099(8) 0.125(9) -0.008(7) 0.018(7) -0.020(6)
C61 0.073(5) 0.077(5) 0.084(5) 0.006(4) 0.020(4) 0.010(4)
C62 0.082(6) 0.063(5) 0.119(7) 0.014(5) 0.035(5) -0.001(4)

loop_
_atom_type_symbol
_atom_type_description
_atom_type_scat_dispersion_real
_atom_type_scat_dispersion_imag
_atom_type_scat_source
C C 0.0033 0.0016
;
International Tables for Crystallography
(Vol. C, Tables 4.2.6.8 and 6.1.1.4)
;
H H 0.0000 0.0000
;
International Tables for Crystallography
(Vol. C, Table 6.1.1.4)
;
Cl Cl 0.1484 0.1585
;
International Tables for Crystallography
(Vol. C, Tables 4.2.6.8 and 6.1.1.4)
;
Mn Mn 0.3368 0.7283
;
International Tables for Crystallography
(Vol. C, Tables 4.2.6.8 and 6.1.1.4)
;
N N 0.0061 0.0033
;
International Tables for Crystallography
(Vol. C, Tables 4.2.6.8 and 6.1.1.4)
;
O O 0.0106 0.0060
;
International Tables for Crystallography
(Vol. C, Tables 4.2.6.8 and 6.1.1.4)
;
Tb Tb -0.1723 4.1537
;
International Tables for Crystallography
(Vol. C, Tables 4.2.6.8 and 6.1.1.4)
;

loop_
_geom_angle_atom_site_label_1
_geom_angle_atom_site_label_2
_geom_angle_atom_site_label_3
_geom_angle
_geom_angle_site_symmetry_1
_geom_angle_site_symmetry_3
_geom_angle_publ_flag
O6 Tb1 O6 180.0 . 3_656 ?
O6 Tb1 O4 67.42(11) . . ?
O6 Tb1 O4 112.58(11) 3_656 . ?
O6 Tb1 O4 112.58(11) . 3_656 ?
O6 Tb1 O4 67.42(11) 3_656 3_656 ?
O4 Tb1 O4 180.0 . 3_656 ?
O6 Tb1 O2 67.78(12) . . ?
O6 Tb1 O2 112.22(12) 3_656 . ?
O4 Tb1 O2 68.68(11) . . ?
O4 Tb1 O2 111.32(11) 3_656 . ?
O6 Tb1 O2 112.22(12) . 3_656 ?
O6 Tb1 O2 67.78(12) 3_656 3_656 ?
O4 Tb1 O2 111.32(11) . 3_656 ?
O4 Tb1 O2 68.68(11) 3_656 3_656 ?
O2 Tb1 O2 180.00(15) . 3_656 ?
O6 Tb1 O5 122.24(11) . 3_656 ?
O6 Tb1 O5 57.76(11) 3_656 3_656 ?
O4 Tb1 O5 66.93(11) . 3_656 ?
O4 Tb1 O5 113.08(11) 3_656 3_656 ?
O2 Tb1 O5 63.94(11) . 3_656 ?
O2 Tb1 O5 116.06(11) 3_656 3_656 ?
O6 Tb1 O5 57.76(11) . . ?
O6 Tb1 O5 122.24(11) 3_656 . ?
O4 Tb1 O5 113.07(11) . . ?
O4 Tb1 O5 66.92(11) 3_656 . ?
O2 Tb1 O5 116.06(11) . . ?
O2 Tb1 O5 63.94(11) 3_656 . ?
O5 Tb1 O5 180.0 3_656 . ?
O6 Tb1 Mn1 40.09(8) . . ?
O6 Tb1 Mn1 139.91(8) 3_656 . ?
O4 Tb1 Mn1 40.39(8) . . ?
O4 Tb1 Mn1 139.61(8) 3_656 . ?
O2 Tb1 Mn1 40.11(8) . . ?
O2 Tb1 Mn1 139.89(8) 3_656 . ?
O5 Tb1 Mn1 82.18(7) 3_656 . ?
O5 Tb1 Mn1 97.82(7) . . ?
O6 Tb1 Mn1 139.91(8) . 3_656 ?
O6 Tb1 Mn1 40.09(8) 3_656 3_656 ?
O4 Tb1 Mn1 139.61(8) . 3_656 ?
O4 Tb1 Mn1 40.39(8) 3_656 3_656 ?
O2 Tb1 Mn1 139.89(8) . 3_656 ?
O2 Tb1 Mn1 40.11(8) 3_656 3_656 ?
O5 Tb1 Mn1 97.82(7) 3_656 3_656 ?
O5 Tb1 Mn1 82.18(7) . 3_656 ?
Mn1 Tb1 Mn1 180.0 . 3_656 ?
O12 Tb2 O12 180.0 3_756 . ?
O12 Tb2 O10 112.55(11) 3_756 . ?
O12 Tb2 O10 67.45(11) . . ?
O12 Tb2 O10 67.45(11) 3_756 3_756 ?
O12 Tb2 O10 112.55(11) . 3_756 ?
O10 Tb2 O10 180.0 . 3_756 ?
O12 Tb2 O8 68.00(11) 3_756 3_756 ?
O12 Tb2 O8 112.00(11) . 3_756 ?
O10 Tb2 O8 111.13(11) . 3_756 ?
O10 Tb2 O8 68.87(11) 3_756 3_756 ?
O12 Tb2 O8 112.00(11) 3_756 . ?
O12 Tb2 O8 68.00(11) . . ?
O10 Tb2 O8 68.87(11) . . ?
O10 Tb2 O8 111.13(11) 3_756 . ?
O8 Tb2 O8 180.0 3_756 . ?
O12 Tb2 O11 121.60(11) 3_756 . ?
O12 Tb2 O11 58.39(11) . . ?
O10 Tb2 O11 114.22(11) . . ?
O10 Tb2 O11 65.78(11) 3_756 . ?
O8 Tb2 O11 63.90(11) 3_756 . ?
O8 Tb2 O11 116.10(11) . . ?
O12 Tb2 O11 58.40(11) 3_756 3_756 ?
O12 Tb2 O11 121.61(11) . 3_756 ?
O10 Tb2 O11 65.78(11) . 3_756 ?
O10 Tb2 O11 114.22(11) 3_756 3_756 ?
O8 Tb2 O11 116.10(11) 3_756 3_756 ?
O8 Tb2 O11 63.90(10) . 3_756 ?
O11 Tb2 O11 180.0 . 3_756 ?
O12 Tb2 Mn2 40.05(8) 3_756 3_756 ?
O12 Tb2 Mn2 139.95(8) . 3_756 ?
O10 Tb2 Mn2 139.63(8) . 3_756 ?
O10 Tb2 Mn2 40.37(8) 3_756 3_756 ?
O8 Tb2 Mn2 40.44(8) 3_756 3_756 ?
O8 Tb2 Mn2 139.56(8) . 3_756 ?
O11 Tb2 Mn2 81.56(7) . 3_756 ?
O11 Tb2 Mn2 98.44(7) 3_756 3_756 ?
O12 Tb2 Mn2 139.95(8) 3_756 . ?
O12 Tb2 Mn2 40.05(8) . . ?
O10 Tb2 Mn2 40.37(8) . . ?
O10 Tb2 Mn2 139.63(8) 3_756 . ?
O8 Tb2 Mn2 139.56(8) 3_756 . ?
O8 Tb2 Mn2 40.44(8) . . ?
O11 Tb2 Mn2 98.44(7) . . ?
O11 Tb2 Mn2 81.56(7) 3_756 . ?
Mn2 Tb2 Mn2 180.0 3_756 . ?
O2 Mn1 O6 77.19(13) . . ?
O2 Mn1 O4 78.27(13) . . ?
O6 Mn1 O4 76.40(13) . . ?
O2 Mn1 N3 123.78(16) . . ?
O6 Mn1 N3 83.73(16) . . ?
O4 Mn1 N3 146.16(16) . . ?
O2 Mn1 N2 147.44(16) . . ?
O6 Mn1 N2 123.82(15) . . ?
O4 Mn1 N2 83.04(14) . . ?
N3 Mn1 N2 85.75(17) . . ?
O2 Mn1 N1 84.13(15) . . ?
O6 Mn1 N1 148.50(16) . . ?
O4 Mn1 N1 124.43(17) . . ?
N3 Mn1 N1 85.96(18) . . ?
N2 Mn1 N1 84.81(17) . . ?
O2 Mn1 Tb1 46.35(9) . . ?
O6 Mn1 Tb1 45.85(9) . . ?
O4 Mn1 Tb1 46.23(8) . . ?
N3 Mn1 Tb1 128.19(12) . . ?
N2 Mn1 Tb1 128.08(11) . . ?
N1 Mn1 Tb1 128.87(13) . . ?
O12 Mn2 O10 76.03(12) . . ?
O12 Mn2 O8 76.90(12) . . ?
O10 Mn2 O8 78.31(12) . . ?
O12 Mn2 N6 84.53(15) . . ?
O10 Mn2 N6 145.00(15) . . ?
O8 Mn2 N6 125.44(15) . . ?
O12 Mn2 N5 126.78(15) . . ?
O10 Mn2 N5 83.11(14) . . ?
O8 Mn2 N5 144.95(15) . . ?
N6 Mn2 N5 85.77(16) . . ?
O12 Mn2 N4 146.51(15) . . ?
O10 Mn2 N4 125.95(15) . . ?
O8 Mn2 N4 83.19(14) . . ?
N6 Mn2 N4 85.48(17) . . ?
N5 Mn2 N4 84.10(16) . . ?
O12 Mn2 Tb2 45.29(9) . . ?
O10 Mn2 Tb2 46.17(8) . . ?
O8 Mn2 Tb2 46.56(9) . . ?
N6 Mn2 Tb2 128.79(12) . . ?
N5 Mn2 Tb2 128.58(12) . . ?
N4 Mn2 Tb2 128.56(12) . . ?
C9 O1 C10 116.6(4) . . ?
C11 O2 Mn1 131.4(3) . . ?
C11 O2 Tb1 134.4(3) . . ?
Mn1 O2 Tb1 93.53(12) . . ?
C18 O3 C19 116.4(4) . . ?
C20 O4 Mn1 131.8(3) . . ?
C20 O4 Tb1 134.9(3) . . ?
Mn1 O4 Tb1 93.38(12) . . ?
C27 O5 C28 116.5(4) . . ?
C27 O5 Tb1 115.2(3) . . ?
C28 O5 Tb1 127.1(3) . . ?
C29 O6 Mn1 130.7(3) . . ?
C29 O6 Tb1 135.2(3) . . ?
Mn1 O6 Tb1 94.06(13) . . ?
C38 O7 C39 116.7(4) . . ?
C40 O8 Mn2 132.2(3) . . ?
C40 O8 Tb2 134.4(3) . . ?
Mn2 O8 Tb2 92.99(12) . . ?
C47 O9 C48 116.8(4) . . ?
C49 O10 Mn2 131.7(3) . . ?
C49 O10 Tb2 134.5(3) . . ?
Mn2 O10 Tb2 93.46(11) . . ?
C56 O11 C57 115.5(4) . . ?
C56 O11 Tb2 115.0(3) . . ?
C57 O11 Tb2 128.8(3) . . ?
C58 O12 Mn2 131.0(3) . . ?
C58 O12 Tb2 134.3(3) . . ?
Mn2 O12 Tb2 94.66(12) . . ?
C4 N1 C3 116.7(5) . . ?
C4 N1 Mn1 127.3(4) . . ?
C3 N1 Mn1 115.9(3) . . ?
C13 N2 C12 116.4(4) . . ?
C13 N2 Mn1 128.5(4) . . ?
C12 N2 Mn1 114.8(3) . . ?
C22 N3 C21 116.9(5) . . ?
C22 N3 Mn1 126.4(4) . . ?
C21 N3 Mn1 115.3(4) . . ?
C33 N4 C32 116.1(4) . . ?
C33 N4 Mn2 127.5(4) . . ?
C32 N4 Mn2 116.3(3) . . ?
C42 N5 C41 116.2(4) . . ?
C42 N5 Mn2 126.8(4) . . ?
C41 N5 Mn2 116.0(3) . . ?
C51 N6 C50 115.7(5) . . ?
C51 N6 Mn2 126.8(4) . . ?
C50 N6 Mn2 117.0(3) . . ?
O14 N7 O13 117.1(8) . . ?
O14 N7 O15 122.8(8) . . ?
O13 N7 O15 120.1(8) . . ?
C2 C1 H1A 109.5 . . ?
C2 C1 H1B 109.5 . . ?
H1A C1 H1B 109.5 . . ?
C2 C1 H1C 109.5 . . ?
H1A C1 H1C 109.5 . . ?
H1B C1 H1C 109.5 . . ?
C12 C2 C21 112.0(5) . . ?
C12 C2 C3 111.1(5) . . ?
C21 C2 C3 111.8(5) . . ?
C12 C2 C1 106.5(4) . . ?
C21 C2 C1 106.4(5) . . ?
C3 C2 C1 108.6(5) . . ?
N1 C3 C2 113.5(5) . . ?
N1 C3 H3A 108.9 . . ?
C2 C3 H3A 108.9 . . ?
N1 C3 H3B 108.9 . . ?
C2 C3 H3B 108.9 . . ?
H3A C3 H3B 107.7 . . ?
N1 C4 C5 128.4(5) . . ?
N1 C4 H4 115.8 . . ?
C5 C4 H4 115.8 . . ?
C6 C5 C11 119.7(5) . . ?
C6 C5 C4 116.1(5) . . ?
C11 C5 C4 124.2(5) . . ?
C7 C6 C5 121.3(5) . . ?
C7 C6 H6 119.3 . . ?
C5 C6 H6 119.3 . . ?
C6 C7 C8 119.7(5) . . ?
C6 C7 H7 120.1 . . ?
C8 C7 H7 120.1 . . ?
C9 C8 C7 119.9(5) . . ?
C9 C8 H8 120.0 . . ?
C7 C8 H8 120.0 . . ?
O1 C9 C8 124.1(5) . . ?
O1 C9 C11 114.1(4) . . ?
C8 C9 C11 121.8(5) . . ?
O1 C10 H10A 109.5 . . ?
O1 C10 H10B 109.5 . . ?
H10A C10 H10B 109.5 . . ?
O1 C10 H10C 109.5 . . ?
H10A C10 H10C 109.5 . . ?
H10B C10 H10C 109.5 . . ?
O2 C11 C9 118.5(4) . . ?
O2 C11 C5 124.1(4) . . ?
C9 C11 C5 117.4(4) . . ?
N2 C12 C2 114.5(4) . . ?
N2 C12 H12A 108.6 . . ?
C2 C12 H12A 108.6 . . ?
N2 C12 H12B 108.6 . . ?
C2 C12 H12B 108.6 . . ?
H12A C12 H12B 107.6 . . ?
N2 C13 C14 127.1(5) . . ?
N2 C13 H13 116.4 . . ?
C14 C13 H13 116.4 . . ?
C15 C14 C20 119.1(5) . . ?
C15 C14 C13 116.5(4) . . ?
C20 C14 C13 124.4(4) . . ?
C16 C15 C14 121.7(5) . . ?
C16 C15 H15 119.2 . . ?
C14 C15 H15 119.2 . . ?
C15 C16 C17 119.8(5) . . ?
C15 C16 H16 120.1 . . ?
C17 C16 H16 120.1 . . ?
C18 C17 C16 120.0(5) . . ?
C18 C17 H17 120.0 . . ?
C16 C17 H17 120.0 . . ?
O3 C18 C17 125.2(5) . . ?
O3 C18 C20 113.1(4) . . ?
C17 C18 C20 121.7(5) . . ?
O3 C19 H19A 109.5 . . ?
O3 C19 H19B 109.5 . . ?
H19A C19 H19B 109.5 . . ?
O3 C19 H19C 109.5 . . ?
H19A C19 H19C 109.5 . . ?
H19B C19 H19C 109.5 . . ?
O4 C20 C14 123.6(4) . . ?
O4 C20 C18 118.9(4) . . ?
C14 C20 C18 117.5(4) . . ?
N3 C21 C2 113.3(5) . . ?
N3 C21 H21A 108.9 . . ?
C2 C21 H21A 108.9 . . ?
N3 C21 H21B 108.9 . . ?
C2 C21 H21B 108.9 . . ?
H21A C21 H21B 107.7 . . ?
N3 C22 C23 127.3(6) . . ?
N3 C22 H22 116.3 . . ?
C23 C22 H22 116.3 . . ?
C29 C23 C24 120.4(5) . . ?
C29 C23 C22 124.1(5) . . ?
C24 C23 C22 115.5(5) . . ?
C25 C24 C23 120.5(6) . . ?
C25 C24 H24 119.7 . . ?
C23 C24 H24 119.7 . . ?
C24 C25 C26 120.5(6) . . ?
C24 C25 H25 119.8 . . ?
C26 C25 H25 119.8 . . ?
C27 C26 C25 120.0(5) . . ?
C27 C26 H26 120.0 . . ?
C25 C26 H26 120.0 . . ?
O5 C27 C26 124.8(5) . . ?
O5 C27 C29 113.8(4) . . ?
C26 C27 C29 121.3(5) . . ?
O5 C28 H28A 109.5 . . ?
O5 C28 H28B 109.5 . . ?
H28A C28 H28B 109.5 . . ?
O5 C28 H28C 109.5 . . ?
H28A C28 H28C 109.5 . . ?
H28B C28 H28C 109.5 . . ?
O6 C29 C23 124.8(5) . . ?
O6 C29 C27 117.9(5) . . ?
C23 C29 C27 117.2(5) . . ?
C31 C30 H30A 109.5 . . ?
C31 C30 H30B 109.5 . . ?
H30A C30 H30B 109.5 . . ?
C31 C30 H30C 109.5 . . ?
H30A C30 H30C 109.5 . . ?
H30B C30 H30C 109.5 . . ?
C41 C31 C50 112.3(5) . . ?
C41 C31 C32 111.0(5) . . ?
C50 C31 C32 112.3(5) . . ?
C41 C31 C30 107.0(4) . . ?
C50 C31 C30 107.0(5) . . ?
C32 C31 C30 106.8(4) . . ?
N4 C32 C31 113.6(4) . . ?
N4 C32 H32A 108.9 . . ?
C31 C32 H32A 108.9 . . ?
N4 C32 H32B 108.9 . . ?
C31 C32 H32B 108.9 . . ?
H32A C32 H32B 107.7 . . ?
N4 C33 C34 128.4(5) . . ?
N4 C33 H33 115.8 . . ?
C34 C33 H33 115.8 . . ?
C35 C34 C40 120.0(5) . . ?
C35 C34 C33 116.1(5) . . ?
C40 C34 C33 123.9(4) . . ?
C36 C35 C34 121.3(5) . . ?
C36 C35 H35 119.4 . . ?
C34 C35 H35 119.4 . . ?
C35 C36 C37 120.0(5) . . ?
C35 C36 H36 120.0 . . ?
C37 C36 H36 120.0 . . ?
C38 C37 C36 119.9(5) . . ?
C38 C37 H37 120.1 . . ?
C36 C37 H37 120.1 . . ?
O7 C38 C37 124.1(4) . . ?
O7 C38 C40 113.7(4) . . ?
C37 C38 C40 122.2(5) . . ?
O7 C39 H39A 109.5 . . ?
O7 C39 H39B 109.5 . . ?
H39A C39 H39B 109.5 . . ?
O7 C39 H39C 109.5 . . ?
H39A C39 H39C 109.5 . . ?
H39B C39 H39C 109.5 . . ?
O8 C40 C38 119.0(4) . . ?
O8 C40 C34 124.4(4) . . ?
C38 C40 C34 116.6(4) . . ?
N5 C41 C31 114.4(4) . . ?
N5 C41 H41A 108.7 . . ?
C31 C41 H41A 108.7 . . ?
N5 C41 H41B 108.7 . . ?
C31 C41 H41B 108.7 . . ?
H41A C41 H41B 107.6 . . ?
N5 C42 C43 127.6(5) . . ?
N5 C42 H42 116.2 . . ?
C43 C42 H42 116.2 . . ?
C44 C43 C49 119.4(5) . . ?
C44 C43 C42 116.5(4) . . ?
C49 C43 C42 124.0(4) . . ?
C45 C44 C43 122.3(5) . . ?
C45 C44 H44 118.8 . . ?
C43 C44 H44 118.8 . . ?
C44 C45 C46 119.5(5) . . ?
C44 C45 H45 120.2 . . ?
C46 C45 H45 120.2 . . ?
C47 C46 C45 119.1(5) . . ?
C47 C46 H46 120.5 . . ?
C45 C46 H46 120.5 . . ?
O9 C47 C46 123.7(5) . . ?
O9 C47 C49 113.7(4) . . ?
C46 C47 C49 122.6(4) . . ?
O9 C48 H48A 109.5 . . ?
O9 C48 H48B 109.5 . . ?
H48A C48 H48B 109.5 . . ?
O9 C48 H48C 109.5 . . ?
H48A C48 H48C 109.5 . . ?
H48B C48 H48C 109.5 . . ?
O10 C49 C47 119.6(4) . . ?
O10 C49 C43 123.5(4) . . ?
C47 C49 C43 116.9(4) . . ?
N6 C50 C31 113.7(4) . . ?
N6 C50 H50A 108.8 . . ?
C31 C50 H50A 108.8 . . ?
N6 C50 H50B 108.8 . . ?
C31 C50 H50B 108.8 . . ?
H50A C50 H50B 107.7 . . ?
N6 C51 C52 127.5(5) . . ?
N6 C51 H51 116.2 . . ?
C52 C51 H51 116.2 . . ?
C53 C52 C58 120.1(5) . . ?
C53 C52 C51 115.2(5) . . ?
C58 C52 C51 124.7(5) . . ?
C54 C53 C52 120.0(5) . . ?
C54 C53 H53 120.0 . . ?
C52 C53 H53 120.0 . . ?
C53 C54 C55 120.4(5) . . ?
C53 C54 H54 119.8 . . ?
C55 C54 H54 119.8 . . ?
C56 C55 C54 120.4(5) . . ?
C56 C55 H55 119.8 . . ?
C54 C55 H55 119.8 . . ?
O11 C56 C55 125.1(5) . . ?
O11 C56 C58 113.8(4) . . ?
C55 C56 C58 121.1(5) . . ?
O11 C57 H57A 109.5 . . ?
O11 C57 H57B 109.5 . . ?
H57A C57 H57B 109.5 . . ?
O11 C57 H57C 109.5 . . ?
H57A C57 H57C 109.5 . . ?
H57B C57 H57C 109.5 . . ?
O12 C58 C52 123.8(5) . . ?
O12 C58 C56 118.3(4) . . ?
C52 C58 C56 117.8(5) . . ?
Cl2 C59 Cl1 120.4(8) . . ?
Cl2 C59 H59A 107.2 . . ?
Cl1 C59 H59A 107.2 . . ?
Cl2 C59 H59B 107.2 . . ?
Cl1 C59 H59B 107.2 . . ?
H59A C59 H59B 106.9 . . ?
Cl3 C60 Cl4 114.1(6) . . ?
Cl3 C60 H60A 108.7 . . ?
Cl4 C60 H60A 108.7 . . ?
Cl3 C60 H60B 108.7 . . ?
Cl4 C60 H60B 108.7 . . ?
H60A C60 H60B 107.6 . . ?
Cl5 C61 Cl6 112.3(5) . . ?
Cl5 C61 H61A 109.1 . . ?
Cl6 C61 H61A 109.1 . . ?
Cl5 C61 H61B 109.1 . . ?
Cl6 C61 H61B 109.1 . . ?
H61A C61 H61B 107.9 . . ?
Cl8 C62 Cl7 111.7(4) . . ?
Cl8 C62 H62A 109.3 . . ?
Cl7 C62 H62A 109.3 . . ?
Cl8 C62 H62B 109.3 . . ?
Cl7 C62 H62B 109.3 . . ?
H62A C62 H62B 107.9 . . ?

loop_
_geom_bond_atom_site_label_1
_geom_bond_atom_site_label_2
_geom_bond_distance
_geom_bond_site_symmetry_2
_geom_bond_publ_flag
Tb1 O6 2.386(3) . ?
Tb1 O6 2.386(3) 3_656 ?
Tb1 O4 2.399(3) . ?
Tb1 O4 2.399(3) 3_656 ?
Tb1 O2 2.405(3) . ?
Tb1 O2 2.405(3) 3_656 ?
Tb1 O5 2.900(4) 3_656 ?
Tb1 O5 2.900(4) . ?
Tb1 Mn1 3.3167(7) . ?
Tb1 Mn1 3.3167(7) 3_656 ?
Tb2 O12 2.366(3) 3_756 ?
Tb2 O12 2.366(3) . ?
Tb2 O10 2.398(3) . ?
Tb2 O10 2.398(3) 3_756 ?
Tb2 O8 2.413(3) 3_756 ?
Tb2 O8 2.413(3) . ?
Tb2 O11 2.888(3) . ?
Tb2 O11 2.888(3) 3_756 ?
Tb2 Mn2 3.3182(7) 3_756 ?
Tb2 Mn2 3.3182(7) . ?
Mn1 O2 2.141(3) . ?
Mn1 O6 2.141(3) . ?
Mn1 O4 2.153(3) . ?
Mn1 N3 2.183(5) . ?
Mn1 N2 2.186(4) . ?
Mn1 N1 2.189(4) . ?
Mn2 O12 2.142(3) . ?
Mn2 O10 2.153(3) . ?
Mn2 O8 2.155(3) . ?
Mn2 N6 2.178(4) . ?
Mn2 N5 2.189(4) . ?
Mn2 N4 2.211(4) . ?
Cl1 C59 1.699(12) . ?
Cl2 C59 1.628(12) . ?
Cl3 C60 1.655(10) . ?
Cl4 C60 1.757(11) . ?
Cl5 C61 1.726(8) . ?
Cl6 C61 1.743(8) . ?
Cl7 C62 1.780(8) . ?
Cl8 C62 1.736(8) . ?
O1 C9 1.372(6) . ?
O1 C10 1.424(6) . ?
O2 C11 1.322(6) . ?
O3 C18 1.366(6) . ?
O3 C19 1.426(6) . ?
O4 C20 1.312(5) . ?
O5 C27 1.365(6) . ?
O5 C28 1.440(6) . ?
O6 C29 1.309(6) . ?
O7 C38 1.371(6) . ?
O7 C39 1.433(6) . ?
O8 C40 1.299(6) . ?
O9 C47 1.368(6) . ?
O9 C48 1.426(6) . ?
O10 C49 1.311(5) . ?
O11 C56 1.362(6) . ?
O11 C57 1.437(6) . ?
O12 C58 1.320(6) . ?
O13 N7 1.197(9) . ?
O14 N7 1.181(8) . ?
O15 N7 1.224(8) . ?
N1 C4 1.280(7) . ?
N1 C3 1.470(7) . ?
N2 C13 1.279(6) . ?
N2 C12 1.476(6) . ?
N3 C22 1.286(8) . ?
N3 C21 1.485(7) . ?
N4 C33 1.272(7) . ?
N4 C32 1.480(6) . ?
N5 C42 1.287(6) . ?
N5 C41 1.468(7) . ?
N6 C51 1.277(7) . ?
N6 C50 1.472(7) . ?
C1 C2 1.539(7) . ?
C1 H1A 0.9800 . ?
C1 H1B 0.9800 . ?
C1 H1C 0.9800 . ?
C2 C12 1.525(7) . ?
C2 C21 1.535(8) . ?
C2 C3 1.535(8) . ?
C3 H3A 0.9900 . ?
C3 H3B 0.9900 . ?
C4 C5 1.440(7) . ?
C4 H4 0.9500 . ?
C5 C6 1.410(7) . ?
C5 C11 1.415(7) . ?
C6 C7 1.360(8) . ?
C6 H6 0.9500 . ?
C7 C8 1.406(7) . ?
C7 H7 0.9500 . ?
C8 C9 1.374(7) . ?
C8 H8 0.9500 . ?
C9 C11 1.413(7) . ?
C10 H10A 0.9800 . ?
C10 H10B 0.9800 . ?
C10 H10C 0.9800 . ?
C12 H12A 0.9900 . ?
C12 H12B 0.9900 . ?
C13 C14 1.445(7) . ?
C13 H13 0.9500 . ?
C14 C15 1.414(7) . ?
C14 C20 1.420(7) . ?
C15 C16 1.359(7) . ?
C15 H15 0.9500 . ?
C16 C17 1.405(7) . ?
C16 H16 0.9500 . ?
C17 C18 1.368(7) . ?
C17 H17 0.9500 . ?
C18 C20 1.422(7) . ?
C19 H19A 0.9800 . ?
C19 H19B 0.9800 . ?
C19 H19C 0.9800 . ?
C21 H21A 0.9900 . ?
C21 H21B 0.9900 . ?
C22 C23 1.448(8) . ?
C22 H22 0.9500 . ?
C23 C29 1.400(7) . ?
C23 C24 1.407(8) . ?
C24 C25 1.362(9) . ?
C24 H24 0.9500 . ?
C25 C26 1.390(8) . ?
C25 H25 0.9500 . ?
C26 C27 1.370(7) . ?
C26 H26 0.9500 . ?
C27 C29 1.426(7) . ?
C28 H28A 0.9800 . ?
C28 H28B 0.9800 . ?
C28 H28C 0.9800 . ?
C30 C31 1.549(7) . ?
C30 H30A 0.9800 . ?
C30 H30B 0.9800 . ?
C30 H30C 0.9800 . ?
C31 C41 1.533(7) . ?
C31 C50 1.536(8) . ?
C31 C32 1.539(8) . ?
C32 H32A 0.9900 . ?
C32 H32B 0.9900 . ?
C33 C34 1.443(7) . ?
C33 H33 0.9500 . ?
C34 C35 1.407(7) . ?
C34 C40 1.421(7) . ?
C35 C36 1.368(8) . ?
C35 H35 0.9500 . ?
C36 C37 1.392(7) . ?
C36 H36 0.9500 . ?
C37 C38 1.378(7) . ?
C37 H37 0.9500 . ?
C38 C40 1.420(7) . ?
C39 H39A 0.9800 . ?
C39 H39B 0.9800 . ?
C39 H39C 0.9800 . ?
C41 H41A 0.9900 . ?
C41 H41B 0.9900 . ?
C42 C43 1.450(7) . ?
C42 H42 0.9500 . ?
C43 C44 1.405(7) . ?
C43 C49 1.421(6) . ?
C44 C45 1.358(8) . ?
C44 H44 0.9500 . ?
C45 C46 1.409(7) . ?
C45 H45 0.9500 . ?
C46 C47 1.384(7) . ?
C46 H46 0.9500 . ?
C47 C49 1.413(7) . ?
C48 H48A 0.9800 . ?
C48 H48B 0.9800 . ?
C48 H48C 0.9800 . ?
C50 H50A 0.9900 . ?
C50 H50B 0.9900 . ?
C51 C52 1.459(8) . ?
C51 H51 0.9500 . ?
C52 C53 1.405(7) . ?
C52 C58 1.408(7) . ?
C53 C54 1.382(8) . ?
C53 H53 0.9500 . ?
C54 C55 1.388(8) . ?
C54 H54 0.9500 . ?
C55 C56 1.365(7) . ?
C55 H55 0.9500 . ?
C56 C58 1.425(7) . ?
C57 H57A 0.9800 . ?
C57 H57B 0.9800 . ?
C57 H57C 0.9800 . ?
C59 H59A 0.9900 . ?
C59 H59B 0.9900 . ?
C60 H60A 0.9900 . ?
C60 H60B 0.9900 . ?
C61 H61A 0.9900 . ?
C61 H61B 0.9900 . ?
C62 H62A 0.9900 . ?
C62 H62B 0.9900 . ?

loop_
_geom_torsion_atom_site_label_1
_geom_torsion_atom_site_label_2
_geom_torsion_atom_site_label_3
_geom_torsion_atom_site_label_4
_geom_torsion
_geom_torsion_site_symmetry_1
_geom_torsion_site_symmetry_2
_geom_torsion_site_symmetry_3
_geom_torsion_site_symmetry_4
_geom_torsion_publ_flag
C4 N1 C3 C2 147.3(6) . . . . ?
Mn1 N1 C3 C2 -29.7(6) . . . . ?
C12 C2 C3 N1 81.5(6) . . . . ?
C21 C2 C3 N1 -44.5(7) . . . . ?
C1 C2 C3 N1 -161.6(5) . . . . ?
C3 N1 C4 C5 179.1(6) . . . . ?
Mn1 N1 C4 C5 -4.3(9) . . . . ?
N1 C4 C5 C6 179.6(6) . . . . ?
N1 C4 C5 C11 -2.7(10) . . . . ?
C11 C5 C6 C7 -0.9(8) . . . . ?
C4 C5 C6 C7 176.9(5) . . . . ?
C5 C6 C7 C8 -1.4(8) . . . . ?
C6 C7 C8 C9 1.7(8) . . . . ?
C10 O1 C9 C8 8.5(7) . . . . ?
C10 O1 C9 C11 -171.2(4) . . . . ?
C7 C8 C9 O1 -179.4(5) . . . . ?
C7 C8 C9 C11 0.2(8) . . . . ?
Mn1 O2 C11 C9 -179.5(3) . . . . ?
Tb1 O2 C11 C9 12.9(7) . . . . ?
Mn1 O2 C11 C5 1.2(7) . . . . ?
Tb1 O2 C11 C5 -166.4(3) . . . . ?
O1 C9 C11 O2 -2.1(6) . . . . ?
C8 C9 C11 O2 178.3(4) . . . . ?
O1 C9 C11 C5 177.3(4) . . . . ?
C8 C9 C11 C5 -2.4(7) . . . . ?
C6 C5 C11 O2 -178.0(5) . . . . ?
C4 C5 C11 O2 4.4(8) . . . . ?
C6 C5 C11 C9 2.7(7) . . . . ?
C4 C5 C11 C9 -174.8(5) . . . . ?
C13 N2 C12 C2 143.7(5) . . . . ?
Mn1 N2 C12 C2 -30.8(6) . . . . ?
C21 C2 C12 N2 82.0(6) . . . . ?
C3 C2 C12 N2 -43.9(6) . . . . ?
C1 C2 C12 N2 -162.0(5) . . . . ?
C12 N2 C13 C14 179.1(5) . . . . ?
Mn1 N2 C13 C14 -7.3(8) . . . . ?
N2 C13 C14 C15 177.6(5) . . . . ?
N2 C13 C14 C20 -3.4(8) . . . . ?
C20 C14 C15 C16 -0.3(8) . . . . ?
C13 C14 C15 C16 178.7(5) . . . . ?
C14 C15 C16 C17 -1.7(8) . . . . ?
C15 C16 C17 C18 0.5(8) . . . . ?
C19 O3 C18 C17 3.3(7) . . . . ?
C19 O3 C18 C20 -177.3(4) . . . . ?
C16 C17 C18 O3 -178.0(5) . . . . ?
C16 C17 C18 C20 2.6(8) . . . . ?
Mn1 O4 C20 C14 7.7(7) . . . . ?
Tb1 O4 C20 C14 -172.6(3) . . . . ?
Mn1 O4 C20 C18 -173.2(3) . . . . ?
Tb1 O4 C20 C18 6.5(7) . . . . ?
C15 C14 C20 O4 -177.6(5) . . . . ?
C13 C14 C20 O4 3.5(8) . . . . ?
C15 C14 C20 C18 3.3(7) . . . . ?
C13 C14 C20 C18 -175.6(5) . . . . ?
O3 C18 C20 O4 -3.1(6) . . . . ?
C17 C18 C20 O4 176.4(5) . . . . ?
O3 C18 C20 C14 176.1(4) . . . . ?
C17 C18 C20 C14 -4.5(7) . . . . ?
C22 N3 C21 C2 136.2(6) . . . . ?
Mn1 N3 C21 C2 -31.2(6) . . . . ?
C12 C2 C21 N3 -42.8(7) . . . . ?
C3 C2 C21 N3 82.6(6) . . . . ?
C1 C2 C21 N3 -158.9(5) . . . . ?
C21 N3 C22 C23 176.8(5) . . . . ?
Mn1 N3 C22 C23 -17.5(9) . . . . ?
N3 C22 C23 C29 2.0(9) . . . . ?
N3 C22 C23 C24 -174.6(6) . . . . ?
C29 C23 C24 C25 -3.2(8) . . . . ?
C22 C23 C24 C25 173.6(6) . . . . ?
C23 C24 C25 C26 1.0(9) . . . . ?
C24 C25 C26 C27 0.4(9) . . . . ?
C28 O5 C27 C26 10.3(7) . . . . ?
Tb1 O5 C27 C26 178.9(4) . . . . ?
C28 O5 C27 C29 -169.9(4) . . . . ?
Tb1 O5 C27 C29 -1.3(5) . . . . ?
C25 C26 C27 O5 -179.8(5) . . . . ?
C25 C26 C27 C29 0.4(8) . . . . ?
Mn1 O6 C29 C23 4.1(7) . . . . ?
Tb1 O6 C29 C23 -175.0(3) . . . . ?
Mn1 O6 C29 C27 -177.7(3) . . . . ?
Tb1 O6 C29 C27 3.2(7) . . . . ?
C24 C23 C29 O6 -178.1(5) . . . . ?
C22 C23 C29 O6 5.5(8) . . . . ?
C24 C23 C29 C27 3.8(7) . . . . ?
C22 C23 C29 C27 -172.7(5) . . . . ?
O5 C27 C29 O6 -0.6(6) . . . . ?
C26 C27 C29 O6 179.3(5) . . . . ?
O5 C27 C29 C23 177.7(4) . . . . ?
C26 C27 C29 C23 -2.5(7) . . . . ?
C33 N4 C32 C31 148.9(5) . . . . ?
Mn2 N4 C32 C31 -26.7(6) . . . . ?
C41 C31 C32 N4 80.3(6) . . . . ?
C50 C31 C32 N4 -46.4(6) . . . . ?
C30 C31 C32 N4 -163.5(5) . . . . ?
C32 N4 C33 C34 176.8(5) . . . . ?
Mn2 N4 C33 C34 -8.2(9) . . . . ?
N4 C33 C34 C35 -177.9(6) . . . . ?
N4 C33 C34 C40 1.1(9) . . . . ?
C40 C34 C35 C36 -0.1(8) . . . . ?
C33 C34 C35 C36 179.0(5) . . . . ?
C34 C35 C36 C37 -1.3(8) . . . . ?
C35 C36 C37 C38 1.1(8) . . . . ?
C39 O7 C38 C37 4.8(7) . . . . ?
C39 O7 C38 C40 -173.6(4) . . . . ?
C36 C37 C38 O7 -177.7(5) . . . . ?
C36 C37 C38 C40 0.5(8) . . . . ?
Mn2 O8 C40 C38 -178.4(3) . . . . ?
Tb2 O8 C40 C38 11.0(7) . . . . ?
Mn2 O8 C40 C34 1.6(7) . . . . ?
Tb2 O8 C40 C34 -169.1(3) . . . . ?
O7 C38 C40 O8 -3.5(6) . . . . ?
C37 C38 C40 O8 178.2(5) . . . . ?
O7 C38 C40 C34 176.6(4) . . . . ?
C37 C38 C40 C34 -1.8(7) . . . . ?
C35 C34 C40 O8 -178.4(5) . . . . ?
C33 C34 C40 O8 2.6(8) . . . . ?
C35 C34 C40 C38 1.6(7) . . . . ?
C33 C34 C40 C38 -177.4(5) . . . . ?
C42 N5 C41 C31 140.7(5) . . . . ?
Mn2 N5 C41 C31 -28.8(6) . . . . ?
C50 C31 C41 N5 80.4(6) . . . . ?
C32 C31 C41 N5 -46.4(6) . . . . ?
C30 C31 C41 N5 -162.5(5) . . . . ?
C41 N5 C42 C43 176.2(5) . . . . ?
Mn2 N5 C42 C43 -15.6(8) . . . . ?
N5 C42 C43 C44 -179.8(5) . . . . ?
N5 C42 C43 C49 -0.2(8) . . . . ?
C49 C43 C44 C45 -2.4(8) . . . . ?
C42 C43 C44 C45 177.3(5) . . . . ?
C43 C44 C45 C46 0.2(9) . . . . ?
C44 C45 C46 C47 -0.3(8) . . . . ?
C48 O9 C47 C46 2.0(7) . . . . ?
C48 O9 C47 C49 -178.7(4) . . . . ?
C45 C46 C47 O9 -178.0(5) . . . . ?
C45 C46 C47 C49 2.7(8) . . . . ?
Mn2 O10 C49 C47 -172.3(3) . . . . ?
Tb2 O10 C49 C47 -1.0(7) . . . . ?
Mn2 O10 C49 C43 7.8(7) . . . . ?
Tb2 O10 C49 C43 179.1(3) . . . . ?
O9 C47 C49 O10 -4.0(7) . . . . ?
C46 C47 C49 O10 175.3(5) . . . . ?
O9 C47 C49 C43 175.9(4) . . . . ?
C46 C47 C49 C43 -4.7(7) . . . . ?
C44 C43 C49 O10 -175.6(5) . . . . ?
C42 C43 C49 O10 4.8(8) . . . . ?
C44 C43 C49 C47 4.5(7) . . . . ?
C42 C43 C49 C47 -175.2(5) . . . . ?
C51 N6 C50 C31 144.3(5) . . . . ?
Mn2 N6 C50 C31 -27.8(6) . . . . ?
C41 C31 C50 N6 -45.2(7) . . . . ?
C32 C31 C50 N6 80.8(6) . . . . ?
C30 C31 C50 N6 -162.3(5) . . . . ?
C50 N6 C51 C52 175.0(5) . . . . ?
Mn2 N6 C51 C52 -13.9(8) . . . . ?
N6 C51 C52 C53 -176.3(5) . . . . ?
N6 C51 C52 C58 2.9(8) . . . . ?
C58 C52 C53 C54 -3.4(8) . . . . ?
C51 C52 C53 C54 175.8(5) . . . . ?
C52 C53 C54 C55 0.2(9) . . . . ?
C53 C54 C55 C56 1.9(9) . . . . ?
C57 O11 C56 C55 6.8(7) . . . . ?
Tb2 O11 C56 C55 177.9(4) . . . . ?
C57 O11 C56 C58 -173.3(4) . . . . ?
Tb2 O11 C56 C58 -2.2(5) . . . . ?
C54 C55 C56 O11 179.2(5) . . . . ?
C54 C55 C56 C58 -0.7(8) . . . . ?
Mn2 O12 C58 C52 2.5(7) . . . . ?
Tb2 O12 C58 C52 -173.5(3) . . . . ?
Mn2 O12 C58 C56 -179.4(3) . . . . ?
Tb2 O12 C58 C56 4.6(7) . . . . ?
C53 C52 C58 O12 -177.4(5) . . . . ?
C51 C52 C58 O12 3.5(8) . . . . ?
C53 C52 C58 C56 4.5(7) . . . . ?
C51 C52 C58 C56 -174.7(5) . . . . ?
O11 C56 C58 O12 -0.6(7) . . . . ?
C55 C56 C58 O12 179.3(5) . . . . ?
O11 C56 C58 C52 177.6(4) . . . . ?
C55 C56 C58 C52 -2.5(7) . . . . ?
